data_7248208
loop_
_publ_author_name
'Malik, Abida Naseem'
'Ali, Akbar'
'Ashfaq, Muhammad'
'Tahir, Muhammad Nawaz'
'Alam, Mohammad Mahtab'
'Mostafa, Mohamed S.'
'Kuznetsov, Aleksey'

_publ_section_title
;
 A synthetic approach towards drug modification:
 2-hydroxy-1-naphthaldehyde based imine-zwitterion preparation,
 single-crystal study, Hirshfeld surface analysis, and computational
 investigation
;
_journal_issue 10
_journal_name_full 'RSC Advances'
_journal_page_first 6476
_journal_page_last 6493
_journal_paper_doi 10.1039/D3RA08727A
_journal_volume 14
_journal_year 2024
_chemical_formula_iupac 'C20 H15 N3 O3 S2'
_chemical_formula_moiety 'C20 H15 N3 O3 S2'
_chemical_formula_sum 'C20 H15 N3 O3 S2'
_chemical_formula_weight 409.47
_chemical_name_systematic 1-((Z)-((4-((E)-N-(thiazol-2(3H)-ylidene)sulfamoyl)phenyl)iminio)methylnaphthalen-2-olate
_space_group_crystal_system monoclinic
_space_group_IT_number 14
_space_group_name_Hall '-P 2ybc'
_space_group_name_H-M_alt 'P 1 21/c 1'
_atom_sites_solution_hydrogens geom
_atom_sites_solution_primary direct
_atom_sites_solution_secondary difmap
_audit_creation_method SHELXL-2019/2
_audit_update_record
;
2023-05-17 deposited with the CCDC.	2024-02-15 downloaded from the CCDC.
;
_cell_angle_alpha 90
_cell_angle_beta 94.032(4)
_cell_angle_gamma 90
_cell_formula_units_Z 4
_cell_length_a 7.8389(8)
_cell_length_b 13.8151(16)
_cell_length_c 17.198(2)
_cell_measurement_reflns_used 2548
_cell_measurement_temperature 296(2)
_cell_measurement_theta_max 27.000
_cell_measurement_theta_min 2.374
_cell_volume 1857.9(4)
_computing_cell_refinement 'SAINT (Bruker, 2007)'
_computing_data_collection 'APEX2 (Bruker, 2007)'
_computing_data_reduction 'SAINT (Bruker, 2007)'
_computing_molecular_graphics 'ORTEP-3 for Windows (Farrugia, 2012) and PLATON (Spek, 2009)'
_computing_publication_material
;
WinGX (Farrugia, 2012) and PLATON (Spek, 2009)
;
_computing_structure_refinement 'SHELXL-2019/2  (Sheldrick, 2015)'
_computing_structure_solution 'SHELXT2014 (Sheldrick, 2008)'
_diffrn_ambient_temperature 296(2)
_diffrn_detector_area_resol_mean 7.828
_diffrn_measured_fraction_theta_full 0.999
_diffrn_measured_fraction_theta_max 0.998
_diffrn_measurement_device_type 'Bruker Kappa APEXII CCD'
_diffrn_measurement_method \w
_diffrn_radiation_monochromator graphite
_diffrn_radiation_source 'fine-focus sealed tube'
_diffrn_radiation_type MoK\a
_diffrn_radiation_wavelength 0.71073
_diffrn_reflns_av_R_equivalents 0.0404
_diffrn_reflns_av_unetI/netI 0.0473
_diffrn_reflns_Laue_measured_fraction_full 0.999
_diffrn_reflns_Laue_measured_fraction_max 0.998
_diffrn_reflns_limit_h_max 9
_diffrn_reflns_limit_h_min -9
_diffrn_reflns_limit_k_max 15
_diffrn_reflns_limit_k_min -17
_diffrn_reflns_limit_l_max 21
_diffrn_reflns_limit_l_min -21
_diffrn_reflns_number 15333
_diffrn_reflns_point_group_measured_fraction_full 0.999
_diffrn_reflns_point_group_measured_fraction_max 0.998
_diffrn_reflns_theta_full 25.242
_diffrn_reflns_theta_max 26.999
_diffrn_reflns_theta_min 2.374
_diffrn_standards_number 0
_exptl_absorpt_coefficient_mu 0.314
_exptl_absorpt_correction_T_max 0.894
_exptl_absorpt_correction_T_min 0.869
_exptl_absorpt_correction_type multi-scan
_exptl_absorpt_process_details '(SADABS; Bruker, 2007)'
_exptl_crystal_colour red
_exptl_crystal_density_diffrn 1.464
_exptl_crystal_density_method 'not measured'
_exptl_crystal_description prism
_exptl_crystal_F_000 848
_exptl_crystal_size_max 0.32
_exptl_crystal_size_mid 0.28
_exptl_crystal_size_min 0.23
_refine_diff_density_max 0.260
_refine_diff_density_min -0.271
_refine_diff_density_rms 0.043
_refine_ls_extinction_method none
_refine_ls_goodness_of_fit_ref 1.018
_refine_ls_hydrogen_treatment mixed
_refine_ls_matrix_type full
_refine_ls_number_parameters 259
_refine_ls_number_reflns 4040
_refine_ls_number_restraints 0
_refine_ls_restrained_S_all 1.018
_refine_ls_R_factor_all 0.0852
_refine_ls_R_factor_gt 0.0437
_refine_ls_shift/su_max 0.000
_refine_ls_shift/su_mean 0.000
_refine_ls_structure_factor_coef Fsqd
_refine_ls_weighting_details 'w=1/[\s^2^(Fo^2^)+(0.0429P)^2^+0.3132P] where P=(Fo^2^+2Fc^2^)/3'
_refine_ls_weighting_scheme calc
_refine_ls_wR_factor_gt 0.0916
_refine_ls_wR_factor_ref 0.1087
_reflns_number_gt 2548
_reflns_number_total 4040
_reflns_threshold_expression I>2\s(I)
_cod_data_source_file d3ra08727a2.cif
_cod_data_source_block napsuly_0m
_cod_original_sg_symbol_H-M 'P 21/c'
_cod_database_code 7248208
_shelx_shelxl_version_number 2019/2
_shelx_space_group_comment
;
The symmetry employed for this shelxl refinement is uniquely defined
by the following loop, which should always be used as a source of
symmetry information in preference to the above space-group names.
They are only intended as comments.
;

loop_
_space_group_symop_operation_xyz
'x, y, z'
'-x, y+1/2, -z+1/2'
'-x, -y, -z'
'x, -y-1/2, z-1/2'

loop_
_atom_site_label
_atom_site_type_symbol
_atom_site_fract_x
_atom_site_fract_y
_atom_site_fract_z
_atom_site_U_iso_or_equiv
_atom_site_adp_type
_atom_site_occupancy
_atom_site_site_symmetry_order
_atom_site_calc_flag
_atom_site_refinement_flags_posn
_atom_site_refinement_flags_adp
_atom_site_refinement_flags_occupancy
_atom_site_disorder_assembly
_atom_site_disorder_group
S1 S 0.62806(8) 0.37379(5) 0.35983(3) 0.04756(19) Uani 1 1 d . . . . .
S2 S 0.27019(9) 0.27664(5) 0.41242(4) 0.0608(2) Uani 1 1 d . . . . .
O1 O 0.1217(2) 0.41542(13) -0.06501(11) 0.0680(5) Uani 1 1 d . . . . .
O2 O 0.7889(2) 0.42300(13) 0.36955(9) 0.0608(5) Uani 1 1 d . . . . .
O3 O 0.6259(2) 0.27012(12) 0.36427(9) 0.0600(5) Uani 1 1 d . . . . .
N1 N 0.3001(2) 0.48144(15) 0.05142(11) 0.0486(5) Uani 1 1 d . . . . .
H1 H 0.238(3) 0.4297(17) 0.0229(14) 0.058 Uiso 1 1 d . U . . .
N2 N 0.5153(2) 0.42218(13) 0.42388(10) 0.0448(5) Uani 1 1 d . . . . .
N3 N 0.2837(3) 0.42242(15) 0.49937(12) 0.0508(5) Uani 1 1 d . . . . .
H3A H 0.322(3) 0.4750(18) 0.5249(14) 0.061 Uiso 1 1 d . U . . .
C1 C 0.1231(3) 0.49923(19) -0.09520(14) 0.0509(6) Uani 1 1 d . . . . .
C2 C 0.0363(3) 0.5141(2) -0.17026(14) 0.0572(7) Uani 1 1 d . . . . .
H2 H -0.019101 0.462165 -0.195502 0.069 Uiso 1 1 calc R U . . .
C3 C 0.0327(3) 0.6003(2) -0.20484(14) 0.0566(7) Uani 1 1 d . . . . .
H3 H -0.025917 0.606851 -0.253469 0.068 Uiso 1 1 calc R U . . .
C4 C 0.1162(3) 0.68335(18) -0.16976(13) 0.0479(6) Uani 1 1 d . . . . .
C5 C 0.1148(3) 0.7723(2) -0.20827(14) 0.0652(8) Uani 1 1 d . . . . .
H5 H 0.055085 0.778511 -0.256678 0.078 Uiso 1 1 calc R U . . .
C6 C 0.1997(4) 0.8502(2) -0.17602(15) 0.0700(8) Uani 1 1 d . . . . .
H6 H 0.197231 0.909269 -0.201978 0.084 Uiso 1 1 calc R U . . .
C7 C 0.2892(3) 0.8406(2) -0.10451(14) 0.0630(7) Uani 1 1 d . . . . .
H7 H 0.348124 0.893463 -0.082612 0.076 Uiso 1 1 calc R U . . .
C8 C 0.2926(3) 0.75469(18) -0.06548(13) 0.0528(6) Uani 1 1 d . . . . .
H8 H 0.353845 0.750163 -0.017294 0.063 Uiso 1 1 calc R U . . .
C9 C 0.2064(3) 0.67346(17) -0.09614(12) 0.0424(5) Uani 1 1 d . . . . .
C10 C 0.2088(3) 0.57993(17) -0.05741(12) 0.0422(5) Uani 1 1 d . . . . .
C11 C 0.2919(3) 0.56653(18) 0.01579(12) 0.0460(6) Uani 1 1 d . . . . .
H11 H 0.343968 0.619554 0.040893 0.055 Uiso 1 1 calc R U . . .
C12 C 0.3795(3) 0.46035(17) 0.12503(12) 0.0433(5) Uani 1 1 d . . . . .
C13 C 0.4622(3) 0.52816(18) 0.17266(13) 0.0536(6) Uani 1 1 d . . . . .
H13 H 0.467179 0.592349 0.156691 0.064 Uiso 1 1 calc R U . . .
C14 C 0.5374(3) 0.50080(18) 0.24386(13) 0.0542(6) Uani 1 1 d . . . . .
H14 H 0.594324 0.546593 0.275698 0.065 Uiso 1 1 calc R U . . .
C15 C 0.5292(3) 0.40645(17) 0.26843(12) 0.0422(5) Uani 1 1 d . . . . .
C16 C 0.4473(3) 0.33821(17) 0.22109(13) 0.0494(6) Uani 1 1 d . . . . .
H16 H 0.442650 0.274010 0.237083 0.059 Uiso 1 1 calc R U . . .
C17 C 0.3723(3) 0.36588(18) 0.14980(13) 0.0501(6) Uani 1 1 d . . . . .
H17 H 0.315809 0.319999 0.117875 0.060 Uiso 1 1 calc R U . . .
C18 C 0.3718(3) 0.38159(16) 0.44415(12) 0.0431(5) Uani 1 1 d . . . . .
C19 C 0.1106(3) 0.2962(2) 0.47421(17) 0.0673(8) Uani 1 1 d . . . . .
H19 H 0.016556 0.255785 0.477583 0.081 Uiso 1 1 calc R U . . .
C20 C 0.1373(3) 0.3750(2) 0.51617(16) 0.0615(7) Uani 1 1 d . . . . .
H20 H 0.064756 0.396229 0.553157 0.074 Uiso 1 1 calc R U . . .

loop_
_atom_site_aniso_label
_atom_site_aniso_U_11
_atom_site_aniso_U_22
_atom_site_aniso_U_33
_atom_site_aniso_U_23
_atom_site_aniso_U_13
_atom_site_aniso_U_12
S1 0.0609(4) 0.0475(4) 0.0340(3) 0.0018(3) 0.0011(3) 0.0097(3)
S2 0.0707(5) 0.0502(4) 0.0613(4) -0.0118(3) 0.0032(3) -0.0108(3)
O1 0.0838(13) 0.0467(12) 0.0711(12) -0.0001(9) -0.0100(10) 0.0007(10)
O2 0.0509(10) 0.0817(13) 0.0494(10) 0.0020(9) 0.0002(8) 0.0001(9)
O3 0.0929(13) 0.0448(11) 0.0420(9) 0.0018(8) 0.0019(8) 0.0207(9)
N1 0.0544(12) 0.0511(14) 0.0393(10) 0.0037(9) -0.0027(9) 0.0033(10)
N2 0.0608(12) 0.0377(11) 0.0364(10) -0.0015(8) 0.0079(9) -0.0008(10)
N3 0.0611(13) 0.0444(13) 0.0479(12) -0.0040(10) 0.0103(10) -0.0030(11)
C1 0.0504(14) 0.0508(17) 0.0512(14) -0.0031(12) 0.0011(11) 0.0082(12)
C2 0.0574(16) 0.0615(18) 0.0513(15) -0.0113(13) -0.0067(12) -0.0043(13)
C3 0.0542(15) 0.075(2) 0.0393(13) -0.0036(13) -0.0071(11) 0.0000(14)
C4 0.0484(14) 0.0577(17) 0.0369(11) 0.0007(11) -0.0011(10) 0.0016(12)
C5 0.0754(18) 0.074(2) 0.0436(14) 0.0155(14) -0.0134(13) -0.0016(16)
C6 0.091(2) 0.0604(19) 0.0562(16) 0.0208(14) -0.0119(15) -0.0061(16)
C7 0.084(2) 0.0512(17) 0.0523(15) 0.0027(13) -0.0073(14) -0.0059(14)
C8 0.0682(17) 0.0525(16) 0.0361(12) -0.0005(11) -0.0083(11) 0.0005(13)
C9 0.0437(13) 0.0497(15) 0.0340(11) -0.0001(10) 0.0043(9) 0.0066(11)
C10 0.0416(13) 0.0501(15) 0.0347(11) -0.0019(10) 0.0021(9) 0.0055(11)
C11 0.0495(14) 0.0483(16) 0.0401(12) -0.0002(11) 0.0032(10) 0.0033(11)
C12 0.0436(13) 0.0490(15) 0.0377(12) 0.0057(11) 0.0051(10) 0.0073(11)
C13 0.0730(17) 0.0409(15) 0.0457(13) 0.0098(11) -0.0040(12) -0.0028(13)
C14 0.0713(17) 0.0461(16) 0.0439(13) 0.0012(11) -0.0059(12) -0.0030(13)
C15 0.0488(13) 0.0446(15) 0.0336(11) 0.0010(10) 0.0047(10) 0.0079(11)
C16 0.0659(16) 0.0398(14) 0.0422(12) 0.0031(11) 0.0018(11) 0.0056(12)
C17 0.0598(16) 0.0470(16) 0.0424(13) -0.0051(11) -0.0032(11) 0.0016(12)
C18 0.0574(15) 0.0375(13) 0.0340(11) 0.0023(10) 0.0000(10) 0.0030(12)
C19 0.0589(17) 0.0621(19) 0.081(2) -0.0010(16) 0.0080(14) -0.0108(14)
C20 0.0615(18) 0.0620(19) 0.0628(16) 0.0005(14) 0.0160(13) 0.0012(15)

loop_
_atom_type_symbol
_atom_type_description
_atom_type_scat_dispersion_real
_atom_type_scat_dispersion_imag
_atom_type_scat_source
C C 0.0033 0.0016 'International Tables Vol C Tables 4.2.6.8 and 6.1.1.4'
H H 0.0000 0.0000 'International Tables Vol C Tables 4.2.6.8 and 6.1.1.4'
N N 0.0061 0.0033 'International Tables Vol C Tables 4.2.6.8 and 6.1.1.4'
O O 0.0106 0.0060 'International Tables Vol C Tables 4.2.6.8 and 6.1.1.4'
S S 0.1246 0.1234 'International Tables Vol C Tables 4.2.6.8 and 6.1.1.4'

loop_
_geom_angle_atom_site_label_1
_geom_angle_atom_site_label_2
_geom_angle_atom_site_label_3
_geom_angle
_geom_angle_site_symmetry_1
_geom_angle_site_symmetry_3
_geom_angle_publ_flag
O2 S1 O3 118.78(11) . . ?
O2 S1 N2 104.17(10) . . ?
O3 S1 N2 111.73(10) . . ?
O2 S1 C15 108.12(11) . . ?
O3 S1 C15 107.28(10) . . ?
N2 S1 C15 106.06(10) . . ?
C19 S2 C18 90.71(13) . . ?
C11 N1 C12 127.3(2) . . ?
C11 N1 H1 114.3(14) . . ?
C12 N1 H1 118.3(14) . . ?
C18 N2 S1 121.50(16) . . ?
C18 N3 C20 115.5(2) . . ?
C18 N3 H3A 121.7(16) . . ?
C20 N3 H3A 122.8(16) . . ?
O1 C1 C2 118.8(2) . . ?
O1 C1 C10 122.8(2) . . ?
C2 C1 C10 118.4(2) . . ?
C3 C2 C1 121.7(2) . . ?
C3 C2 H2 119.2 . . ?
C1 C2 H2 119.2 . . ?
C2 C3 C4 122.3(2) . . ?
C2 C3 H3 118.9 . . ?
C4 C3 H3 118.9 . . ?
C5 C4 C9 119.8(2) . . ?
C5 C4 C3 121.2(2) . . ?
C9 C4 C3 119.0(2) . . ?
C6 C5 C4 121.0(2) . . ?
C6 C5 H5 119.5 . . ?
C4 C5 H5 119.5 . . ?
C5 C6 C7 119.4(2) . . ?
C5 C6 H6 120.3 . . ?
C7 C6 H6 120.3 . . ?
C8 C7 C6 121.0(2) . . ?
C8 C7 H7 119.5 . . ?
C6 C7 H7 119.5 . . ?
C7 C8 C9 121.5(2) . . ?
C7 C8 H8 119.3 . . ?
C9 C8 H8 119.3 . . ?
C8 C9 C4 117.4(2) . . ?
C8 C9 C10 123.51(19) . . ?
C4 C9 C10 119.1(2) . . ?
C11 C10 C1 118.8(2) . . ?
C11 C10 C9 121.6(2) . . ?
C1 C10 C9 119.55(19) . . ?
N1 C11 C10 122.8(2) . . ?
N1 C11 H11 118.6 . . ?
C10 C11 H11 118.6 . . ?
C17 C12 C13 119.3(2) . . ?
C17 C12 N1 116.8(2) . . ?
C13 C12 N1 123.8(2) . . ?
C14 C13 C12 119.8(2) . . ?
C14 C13 H13 120.1 . . ?
C12 C13 H13 120.1 . . ?
C15 C14 C13 120.6(2) . . ?
C15 C14 H14 119.7 . . ?
C13 C14 H14 119.7 . . ?
C14 C15 C16 119.9(2) . . ?
C14 C15 S1 119.37(17) . . ?
C16 C15 S1 120.70(18) . . ?
C15 C16 C17 119.3(2) . . ?
C15 C16 H16 120.3 . . ?
C17 C16 H16 120.3 . . ?
C12 C17 C16 121.0(2) . . ?
C12 C17 H17 119.5 . . ?
C16 C17 H17 119.5 . . ?
N2 C18 N3 119.9(2) . . ?
N2 C18 S2 130.88(18) . . ?
N3 C18 S2 109.21(18) . . ?
C20 C19 S2 112.0(2) . . ?
C20 C19 H19 124.0 . . ?
S2 C19 H19 124.0 . . ?
C19 C20 N3 112.5(2) . . ?
C19 C20 H20 123.7 . . ?
N3 C20 H20 123.7 . . ?

loop_
_geom_bond_atom_site_label_1
_geom_bond_atom_site_label_2
_geom_bond_distance
_geom_bond_site_symmetry_2
_geom_bond_publ_flag
S1 O2 1.4315(17) . ?
S1 O3 1.4344(17) . ?
S1 N2 1.6056(18) . ?
S1 C15 1.762(2) . ?
S2 C19 1.719(3) . ?
S2 C18 1.724(2) . ?
O1 C1 1.269(3) . ?
N1 C11 1.325(3) . ?
N1 C12 1.402(3) . ?
N1 H1 0.98(2) . ?
N2 C18 1.325(3) . ?
N3 C18 1.338(3) . ?
N3 C20 1.370(3) . ?
N3 H3A 0.89(2) . ?
C1 C2 1.431(3) . ?
C1 C10 1.434(3) . ?
C2 C3 1.331(3) . ?
C2 H2 0.9300 . ?
C3 C4 1.433(3) . ?
C3 H3 0.9300 . ?
C4 C5 1.396(3) . ?
C4 C9 1.413(3) . ?
C5 C6 1.362(4) . ?
C5 H5 0.9300 . ?
C6 C7 1.379(3) . ?
C6 H6 0.9300 . ?
C7 C8 1.362(3) . ?
C7 H7 0.9300 . ?
C8 C9 1.394(3) . ?
C8 H8 0.9300 . ?
C9 C10 1.453(3) . ?
C10 C11 1.388(3) . ?
C11 H11 0.9300 . ?
C12 C17 1.375(3) . ?
C12 C13 1.376(3) . ?
C13 C14 1.374(3) . ?
C13 H13 0.9300 . ?
C14 C15 1.373(3) . ?
C14 H14 0.9300 . ?
C15 C16 1.375(3) . ?
C16 C17 1.376(3) . ?
C16 H16 0.9300 . ?
C17 H17 0.9300 . ?
C19 C20 1.315(3) . ?
C19 H19 0.9300 . ?
C20 H20 0.9300 . ?

loop_
_geom_hbond_atom_site_label_D
_geom_hbond_atom_site_label_H
_geom_hbond_atom_site_label_A
_geom_hbond_distance_DH
_geom_hbond_distance_HA
_geom_hbond_distance_DA
_geom_hbond_angle_DHA
_geom_hbond_site_symmetry_A
_geom_hbond_publ_flag
N1 H1 O1 0.98(2) 1.72(2) 2.530(3) 138(2) . yes
N3 H3A S1 0.89(2) 2.89(3) 3.746(2) 163(2) 3_666 yes
N3 H3A O2 0.89(2) 2.50(2) 3.185(3) 134(2) 3_666 yes
N3 H3A N2 0.89(2) 2.07(2) 2.922(3) 161(2) 3_666 yes
C11 H11 O3 0.93 2.64 3.521(3) 157.4 2_655 yes
C13 H13 O3 0.93 2.58 3.463(3) 158.7 2_655 yes

loop_
_geom_torsion_atom_site_label_1
_geom_torsion_atom_site_label_2
_geom_torsion_atom_site_label_3
_geom_torsion_atom_site_label_4
_geom_torsion
_geom_torsion_site_symmetry_1
_geom_torsion_site_symmetry_2
_geom_torsion_site_symmetry_3
_geom_torsion_site_symmetry_4
_geom_torsion_publ_flag
O2 S1 N2 C18 -165.13(17) . . . . ?
O3 S1 N2 C18 -35.7(2) . . . . ?
C15 S1 N2 C18 80.88(19) . . . . ?
O1 C1 C2 C3 179.8(2) . . . . ?
C10 C1 C2 C3 -0.4(4) . . . . ?
C1 C2 C3 C4 0.5(4) . . . . ?
C2 C3 C4 C5 178.1(3) . . . . ?
C2 C3 C4 C9 0.5(4) . . . . ?
C9 C4 C5 C6 0.1(4) . . . . ?
C3 C4 C5 C6 -177.5(3) . . . . ?
C4 C5 C6 C7 0.5(4) . . . . ?
C5 C6 C7 C8 -0.6(4) . . . . ?
C6 C7 C8 C9 0.1(4) . . . . ?
C7 C8 C9 C4 0.5(4) . . . . ?
C7 C8 C9 C10 178.8(2) . . . . ?
C5 C4 C9 C8 -0.6(3) . . . . ?
C3 C4 C9 C8 177.1(2) . . . . ?
C5 C4 C9 C10 -179.0(2) . . . . ?
C3 C4 C9 C10 -1.4(3) . . . . ?
O1 C1 C10 C11 -0.9(3) . . . . ?
C2 C1 C10 C11 179.3(2) . . . . ?
O1 C1 C10 C9 179.3(2) . . . . ?
C2 C1 C10 C9 -0.5(3) . . . . ?
C8 C9 C10 C11 3.3(3) . . . . ?
C4 C9 C10 C11 -178.4(2) . . . . ?
C8 C9 C10 C1 -176.9(2) . . . . ?
C4 C9 C10 C1 1.4(3) . . . . ?
C12 N1 C11 C10 -179.7(2) . . . . ?
C1 C10 C11 N1 2.2(3) . . . . ?
C9 C10 C11 N1 -178.0(2) . . . . ?
C11 N1 C12 C17 -179.6(2) . . . . ?
C11 N1 C12 C13 0.6(4) . . . . ?
C17 C12 C13 C14 0.5(4) . . . . ?
N1 C12 C13 C14 -179.7(2) . . . . ?
C12 C13 C14 C15 -0.7(4) . . . . ?
C13 C14 C15 C16 1.0(4) . . . . ?
C13 C14 C15 S1 179.64(19) . . . . ?
O2 S1 C15 C14 -40.8(2) . . . . ?
O3 S1 C15 C14 -169.98(18) . . . . ?
N2 S1 C15 C14 70.5(2) . . . . ?
O2 S1 C15 C16 137.92(19) . . . . ?
O3 S1 C15 C16 8.7(2) . . . . ?
N2 S1 C15 C16 -110.84(19) . . . . ?
C14 C15 C16 C17 -0.9(3) . . . . ?
S1 C15 C16 C17 -179.56(18) . . . . ?
C13 C12 C17 C16 -0.4(3) . . . . ?
N1 C12 C17 C16 179.7(2) . . . . ?
C15 C16 C17 C12 0.6(3) . . . . ?
S1 N2 C18 N3 178.04(16) . . . . ?
S1 N2 C18 S2 -0.2(3) . . . . ?
C20 N3 C18 N2 180.0(2) . . . . ?
C20 N3 C18 S2 -1.4(3) . . . . ?
C19 S2 C18 N2 179.9(2) . . . . ?
C19 S2 C18 N3 1.55(18) . . . . ?
C18 S2 C19 C20 -1.4(2) . . . . ?
S2 C19 C20 N3 0.9(3) . . . . ?
C18 N3 C20 C19 0.3(3) . . . . ?
